data_1007098
loop_
_publ_author_name
'Averbuch-Pouchot, M T'
'Guitel, J C'
'Durif, A'

_publ_section_title
;
Structure d'un Trimetaphosphate Acide de Sodium: Na~2~ H P~3~ O~9~
;
_journal_coden_ASTM ACSCEE
_journal_name_full 'Acta Crystallographica C (39,1983-)'
_journal_page_first 809
_journal_page_last 810
_journal_volume 39
_journal_year 1983
_chemical_formula_structural 'Na2 H P3 O9'
_chemical_formula_sum 'H Na2 O9 P3'
_chemical_name_systematic 'Disodium hydrogencyclo-triphosphate'
_space_group_IT_number 2
_symmetry_cell_setting triclinic
_symmetry_Int_Tables_number 2
_symmetry_space_group_name_Hall '-P 1'
_symmetry_space_group_name_H-M 'P -1'
_cell_angle_alpha 116.69(5)
_cell_angle_beta 103.41(5)
_cell_angle_gamma 81.94(5)
_cell_formula_units_Z 2
_cell_length_a 7.788(5)
_cell_length_b 7.809(5)
_cell_length_c 7.129(5)
_cell_volume 376.5
_refine_ls_R_factor_all 0.034
_cod_database_code 1007098

loop_
_symmetry_equiv_pos_as_xyz
x,y,z
-x,-y,-z

loop_
_atom_site_label
_atom_site_type_symbol
_atom_site_symmetry_multiplicity
_atom_site_Wyckoff_symbol
_atom_site_fract_x
_atom_site_fract_y
_atom_site_fract_z
_atom_site_occupancy
_atom_site_attached_hydrogens
_atom_site_calc_flag
P1 P5+ 2 i 0.5448(1) 0.6271(1) 0.8196(1) 1. 0 d
P2 P5+ 2 i 0.7914(1) 0.8433(1) 0.7832(1) 1. 0 d
P3 P5+ 2 i 0.7939(1) 0.8448(1) 0.1900(1) 1. 0 d
Na1 Na1+ 2 i 0.1456(1) 0.6520(2) 0.4854(2) 1. 0 d
Na2 Na1+ 2 i 0.1614(2) 0.6476(2) -0.0166(2) 1. 0 d
O1 O2- 2 i 0.3996(3) 0.2385(3) 0.2754(3) 1. 0 d
O2 O2- 2 i 0.8336(3) 0.9328(3) 0.0399(3) 1. 0 d
O3 O2- 2 i 0.6025(3) 0.7643(3) 0.0756(3) 1. 0 d
O4 O2- 2 i 0.6612(3) 0.4516(3) 0.7633(3) 1. 0 d
O5 O2- 2 i 0.6499(3) 0.3778(3) 0.2304(3) 1. 0 d
O6 O2- 2 i 0.7711(3) 0.0162(3) 0.7370(3) 1. 0 d
O7 O2- 2 i 0.9250(3) 0.6912(3) 0.6945(3) 1. 0 d
O8 O2- 2 i 0.7776(3) 0.0182(3) 0.3973(3) 1. 0 d
O9 O2- 2 i 0.9269(3) 0.6910(3) 0.1951(3) 1. 0 d
H1 H1+ 2 i 0.784(8) 0.021(8) 0.520(8) 1. 0 d

loop_
_atom_type_symbol
_atom_type_oxidation_number
P5+ 5.000
Na1+ 1.000
O2- -2.000
H1+ 1.000
